data_4001885
loop_
_publ_author_name
'Kazem, Nasrin'
'Xie, Weiwei'
'Ohno, Saneyuki'
'Zevalkink, Alexandra'
'Miller, Gordon J.'
'Snyder, G. Jeffrey'
'Kauzlarich, Susan M.'

_publ_section_title
;
 High-Temperature Thermoelectric Properties of the Solid--Solution Zintl
 Phase Eu11Cd6Sb12--xAsx(x&lt; 3)
;
_journal_issue 3
_journal_name_full 'Chemistry of Materials'
_journal_page_first 1393
_journal_paper_doi 10.1021/cm403345a
_journal_volume 26
_journal_year 2014
_chemical_formula_moiety 'As1.03 Cd6 Eu11 Sb10.97'
_chemical_formula_sum 'As1.01 Cd6 Eu11 Sb10.98'
_chemical_formula_weight 3759.43
_chemical_melting_point ?
_chemical_name_common 'Europium Cadmium Antimonide/Arsenide'
_chemical_name_systematic
; 
 ? 
;
_space_group_IT_number 12
_symmetry_cell_setting monoclinic
_symmetry_space_group_name_Hall '-C 2y'
_symmetry_space_group_name_H-M 'C 1 2/m 1'
_atom_sites_solution_hydrogens none
_atom_sites_solution_primary direct
_atom_sites_solution_secondary difmap
_audit_creation_method SHELXL-97
_cell_angle_alpha 90.00
_cell_angle_beta 109.74
_cell_angle_gamma 90.00
_cell_formula_units_Z 2
_cell_length_a 32.3403(11)
_cell_length_b 4.7040(2)
_cell_length_c 12.3358(4)
_cell_measurement_temperature 98(2)
_cell_volume 1766.35(11)
_computing_structure_refinement 'SHELXL-97 (Sheldrick, 2008)'
_computing_structure_solution 'SHELXS-97 (Sheldrick, 2008)'
_diffrn_ambient_temperature 98
_diffrn_measured_fraction_theta_full 0.999
_diffrn_measured_fraction_theta_max 0.999
_diffrn_measurement_device_type 'Bruker Apex II'
_diffrn_radiation_monochromator graphite
_diffrn_radiation_source 'fine-focus sealed tube'
_diffrn_radiation_type MoK\a
_diffrn_radiation_wavelength 0.71073
_diffrn_reflns_av_R_equivalents 0.0243
_diffrn_reflns_av_sigmaI/netI 0.0192
_diffrn_reflns_limit_h_max 47
_diffrn_reflns_limit_h_min -47
_diffrn_reflns_limit_k_max 6
_diffrn_reflns_limit_k_min -6
_diffrn_reflns_limit_l_max 18
_diffrn_reflns_limit_l_min -18
_diffrn_reflns_number 15095
_diffrn_reflns_theta_full 31.53
_diffrn_reflns_theta_max 31.53
_diffrn_reflns_theta_min 2.54
_exptl_absorpt_coefficient_mu 31.879
_exptl_absorpt_correction_T_max 31.53
_exptl_absorpt_correction_T_min 1.69
_exptl_absorpt_correction_type 'Semi_Empirical Absorption Correction'
_exptl_absorpt_process_details 'SADABS (Sheldrick, 2003)'
_exptl_crystal_colour Silver
_exptl_crystal_density_diffrn 7.069
_exptl_crystal_density_meas ?
_exptl_crystal_density_method 'not measured'
_exptl_crystal_description 'Needle like'
_exptl_crystal_F_000 3149
_exptl_crystal_size_max 0.051
_exptl_crystal_size_mid 0.049
_exptl_crystal_size_min 0.047
_refine_diff_density_max 1.740
_refine_diff_density_min -1.104
_refine_diff_density_rms 0.316
_refine_ls_extinction_coef 0.000288(8)
_refine_ls_extinction_expression Fc^*^=kFc[1+0.001xFc^2^\l^3^/sin(2\q)]^-1/4^
_refine_ls_extinction_method SHELXL
_refine_ls_goodness_of_fit_ref 1.285
_refine_ls_hydrogen_treatment none
_refine_ls_matrix_type full
_refine_ls_number_parameters 93
_refine_ls_number_reflns 3252
_refine_ls_number_restraints 0
_refine_ls_restrained_S_all 1.285
_refine_ls_R_factor_all 0.0188
_refine_ls_R_factor_gt 0.0176
_refine_ls_shift/su_max 0.003
_refine_ls_shift/su_mean 0.000
_refine_ls_structure_factor_coef Fsqd
_refine_ls_weighting_details 'calc w=1/[\s^2^(Fo^2^)+(0.0000P)^2^+9.8582P] where P=(Fo^2^+2Fc^2^)/3'
_refine_ls_weighting_scheme calc
_refine_ls_wR_factor_gt 0.0323
_refine_ls_wR_factor_ref 0.0326
_reflns_number_gt 3157
_reflns_number_total 3252
_reflns_threshold_expression >2sigma(I)
_cod_data_source_file cm403345a_si_002.cif
_cod_data_source_block x=1
_cod_depositor_comments
;
The following automatic conversions were performed:

'_chemical_melting_point' value 'not measured' was changed to '?' -
the value is undefined or not given.

Automatic conversion script
Id: cif_fix_values 2281 2013-09-26 08:29:07Z andrius 

The following automatic conversions were performed:

'_exptl_crystal_density_meas' value 'not measured' was changed to '?'
- the value is perceived as not measured.

Automatic conversion script
Id: cif_fix_values 3008 2015-01-20 13:52:24Z robertas 
;
_cod_original_cell_volume 1766.32(11)
_cod_database_code 4001885

loop_
_symmetry_equiv_pos_as_xyz
'x, y, z'
'-x, y, -z'
'x+1/2, y+1/2, z'
'-x+1/2, y+1/2, -z'
'-x, -y, -z'
'x, -y, z'
'-x+1/2, -y+1/2, -z'
'x+1/2, -y+1/2, z'

loop_
_atom_site_label
_atom_site_type_symbol
_atom_site_fract_x
_atom_site_fract_y
_atom_site_fract_z
_atom_site_U_iso_or_equiv
_atom_site_adp_type
_atom_site_occupancy
_atom_site_symmetry_multiplicity
_atom_site_calc_flag
_atom_site_refinement_flags
Eu1 Eu 0.018963(8) 0.0000 0.68025(2) 0.00663(5) Uani 1 2 d S
Eu2 Eu 0.113740(8) 0.0000 0.50721(2) 0.00676(5) Uani 1 2 d S
Eu3 Eu 0.125975(8) 0.0000 0.01306(2) 0.00749(5) Uani 1 2 d S
Eu4 Eu 0.199469(8) 0.0000 0.34073(2) 0.00632(5) Uani 1 2 d S
Eu5 Eu 0.279472(8) 0.0000 0.13353(2) 0.00803(5) Uani 1 2 d S
Eu6 Eu 0.0000 0.0000 0.0000 0.00576(7) Uani 1 4 d S
Sb1 Sb 0.089967(11) 0.0000 0.23235(3) 0.00569(11) Uani 0.894(5) 2 d SP
As1 As 0.089967(11) 0.0000 0.23235(3) 0.00569(11) Uani 0.106(5) 2 d SP
Sb2 Sb 0.150441(12) 0.0000 0.78320(3) 0.00537(12) Uani 0.655(5) 2 d SP
As2 As 0.150441(12) 0.0000 0.78320(3) 0.00537(12) Uani 0.345(5) 2 d SP
Sb3 Sb 0.309422(11) 0.0000 0.47159(3) 0.00538(6) Uani 1 2 d S
Sb4 Sb 0.453223(10) 0.0000 0.11525(3) 0.00524(6) Uani 1 2 d S
Sb5 Sb 0.456717(10) 0.0000 0.49946(3) 0.00499(10) Uani 0.942(5) 2 d SP
As5 As 0.456717(10) 0.0000 0.49946(3) 0.00499(10) Uani 0.058(5) 2 d SP
Sb6 Sb 0.704094(10) 0.0000 0.13315(3) 0.00524(6) Uani 1 2 d S
Cd1 Cd 0.219440(12) 0.0000 0.66632(3) 0.00666(7) Uani 1 2 d S
Cd2 Cd 0.398154(12) 0.0000 0.25483(3) 0.00833(7) Uani 1 2 d S
Cd3 Cd 0.547927(12) 0.0000 0.24699(3) 0.00884(7) Uani 1 2 d S

loop_
_atom_site_aniso_label
_atom_site_aniso_U_11
_atom_site_aniso_U_22
_atom_site_aniso_U_33
_atom_site_aniso_U_23
_atom_site_aniso_U_13
_atom_site_aniso_U_12
Eu1 0.00986(11) 0.00446(11) 0.00487(11) 0.000 0.00159(9) 0.000
Eu2 0.00551(10) 0.00703(11) 0.00803(11) 0.000 0.00265(8) 0.000
Eu3 0.00642(11) 0.00697(12) 0.00798(11) 0.000 0.00098(9) 0.000
Eu4 0.00610(11) 0.00744(11) 0.00587(11) 0.000 0.00261(8) 0.000
Eu5 0.00896(11) 0.00753(12) 0.00837(11) 0.000 0.00395(9) 0.000
Eu6 0.00583(14) 0.00627(16) 0.00562(15) 0.000 0.00252(12) 0.000
Sb1 0.00536(16) 0.00605(17) 0.00545(17) 0.000 0.00158(12) 0.000
As1 0.00536(16) 0.00605(17) 0.00545(17) 0.000 0.00158(12) 0.000
Sb2 0.00605(18) 0.00478(18) 0.00574(19) 0.000 0.00259(13) 0.000
As2 0.00605(18) 0.00478(18) 0.00574(19) 0.000 0.00259(13) 0.000
Sb3 0.00617(13) 0.00410(14) 0.00582(14) 0.000 0.00195(11) 0.000
Sb4 0.00557(13) 0.00469(14) 0.00566(14) 0.000 0.00218(11) 0.000
Sb5 0.00516(16) 0.00498(17) 0.00482(16) 0.000 0.00168(11) 0.000
As5 0.00516(16) 0.00498(17) 0.00482(16) 0.000 0.00168(11) 0.000
Sb6 0.00507(13) 0.00500(14) 0.00520(14) 0.000 0.00114(11) 0.000
Cd1 0.00725(15) 0.00555(16) 0.00566(15) 0.000 0.00020(12) 0.000
Cd2 0.00608(15) 0.01135(18) 0.00779(16) 0.000 0.00264(12) 0.000
Cd3 0.00801(16) 0.00688(17) 0.01069(17) 0.000 0.00194(13) 0.000

loop_
_atom_type_symbol
_atom_type_description
_atom_type_scat_dispersion_real
_atom_type_scat_dispersion_imag
_atom_type_scat_source
As As 0.0499 2.0058 'International Tables Vol C Tables 4.2.6.8 and 6.1.1.4'
Cd Cd -0.8075 1.2024 'International Tables Vol C Tables 4.2.6.8 and 6.1.1.4'
Sb Sb -0.5866 1.5461 'International Tables Vol C Tables 4.2.6.8 and 6.1.1.4'
Eu Eu -0.1578 3.6682 'International Tables Vol C Tables 4.2.6.8 and 6.1.1.4'

loop_
_geom_angle_atom_site_label_1
_geom_angle_atom_site_label_2
_geom_angle_atom_site_label_3
_geom_angle
_geom_angle_site_symmetry_1
_geom_angle_site_symmetry_3
Sb4 Eu1 Sb4 89.446(10) 7_556 7_546
Sb4 Eu1 As5 158.751(12) 7_556 3_445
Sb4 Eu1 As5 87.534(6) 7_546 3_445
Sb4 Eu1 Sb5 158.751(12) 7_556 3_445
Sb4 Eu1 Sb5 87.534(6) 7_546 3_445
As5 Eu1 Sb5 0.000(11) 3_445 3_445
Sb4 Eu1 As5 87.534(6) 7_556 3_455
Sb4 Eu1 As5 158.751(12) 7_546 3_455
As5 Eu1 As5 87.707(10) 3_445 3_455
Sb5 Eu1 As5 87.707(10) 3_445 3_455
Sb4 Eu1 Sb5 87.534(6) 7_556 3_455
Sb4 Eu1 Sb5 158.751(12) 7_546 3_455
As5 Eu1 Sb5 87.707(10) 3_445 3_455
Sb5 Eu1 Sb5 87.707(10) 3_445 3_455
As5 Eu1 Sb5 0.000(17) 3_455 3_455
Sb4 Eu1 Cd2 49.858(8) 7_556 7_556
Sb4 Eu1 Cd2 108.335(10) 7_546 7_556
As5 Eu1 Cd2 150.045(12) 3_445 7_556
Sb5 Eu1 Cd2 150.045(12) 3_445 7_556
As5 Eu1 Cd2 85.525(7) 3_455 7_556
Sb5 Eu1 Cd2 85.525(7) 3_455 7_556
Sb4 Eu1 Cd2 108.335(10) 7_556 7_546
Sb4 Eu1 Cd2 49.858(8) 7_546 7_546
As5 Eu1 Cd2 85.525(7) 3_445 7_546
Sb5 Eu1 Cd2 85.525(7) 3_445 7_546
As5 Eu1 Cd2 150.045(12) 3_455 7_546
Sb5 Eu1 Cd2 150.045(12) 3_455 7_546
Cd2 Eu1 Cd2 85.937(10) 7_556 7_546
Sb4 Eu1 As5 152.927(11) 7_556 7_546
Sb4 Eu1 As5 86.812(7) 7_546 7_546
As5 Eu1 As5 47.807(10) 3_445 7_546
Sb5 Eu1 As5 47.807(10) 3_445 7_546
As5 Eu1 As5 105.058(8) 3_455 7_546
Sb5 Eu1 As5 105.058(8) 3_455 7_546
Cd2 Eu1 As5 106.380(10) 7_556 7_546
Cd2 Eu1 As5 50.629(8) 7_546 7_546
Sb4 Eu1 Sb5 152.927(11) 7_556 7_546
Sb4 Eu1 Sb5 86.812(7) 7_546 7_546
As5 Eu1 Sb5 47.807(10) 3_445 7_546
Sb5 Eu1 Sb5 47.807(10) 3_445 7_546
As5 Eu1 Sb5 105.058(8) 3_455 7_546
Sb5 Eu1 Sb5 105.058(8) 3_455 7_546
Cd2 Eu1 Sb5 106.380(10) 7_556 7_546
Cd2 Eu1 Sb5 50.629(8) 7_546 7_546
As5 Eu1 Sb5 0.000(10) 7_546 7_546
Sb4 Eu1 As5 86.812(7) 7_556 7_556
Sb4 Eu1 As5 152.927(11) 7_546 7_556
As5 Eu1 As5 105.058(8) 3_445 7_556
Sb5 Eu1 As5 105.058(8) 3_445 7_556
As5 Eu1 As5 47.807(10) 3_455 7_556
Sb5 Eu1 As5 47.807(10) 3_455 7_556
Cd2 Eu1 As5 50.629(8) 7_556 7_556
Cd2 Eu1 As5 106.380(10) 7_546 7_556
As5 Eu1 As5 84.475(9) 7_546 7_556
Sb5 Eu1 As5 84.475(9) 7_546 7_556
Sb4 Eu1 Sb5 86.812(7) 7_556 7_556
Sb4 Eu1 Sb5 152.927(11) 7_546 7_556
As5 Eu1 Sb5 105.058(8) 3_445 7_556
Sb5 Eu1 Sb5 105.058(8) 3_445 7_556
As5 Eu1 Sb5 47.807(10) 3_455 7_556
Sb5 Eu1 Sb5 47.807(10) 3_455 7_556
Cd2 Eu1 Sb5 50.629(8) 7_556 7_556
Cd2 Eu1 Sb5 106.380(10) 7_546 7_556
As5 Eu1 Sb5 84.475(9) 7_546 7_556
Sb5 Eu1 Sb5 84.475(9) 7_546 7_556
As5 Eu1 Sb5 0.000(11) 7_556 7_556
Sb2 Eu2 Sb1 172.613(12) . .
Sb2 Eu2 As5 91.818(9) . 7_546
Sb1 Eu2 As5 93.289(9) . 7_546
Sb2 Eu2 Sb5 91.818(9) . 7_546
Sb1 Eu2 Sb5 93.289(9) . 7_546
As5 Eu2 Sb5 0.000(9) 7_546 7_546
Sb2 Eu2 As5 91.818(9) . 7_556
Sb1 Eu2 As5 93.289(9) . 7_556
As5 Eu2 As5 92.484(11) 7_546 7_556
Sb5 Eu2 As5 92.484(11) 7_546 7_556
Sb2 Eu2 Sb5 91.818(9) . 7_556
Sb1 Eu2 Sb5 93.289(9) . 7_556
As5 Eu2 Sb5 92.484(11) 7_546 7_556
Sb5 Eu2 Sb5 92.484(11) 7_546 7_556
As5 Eu2 Sb5 0.000(12) 7_556 7_556
Sb2 Eu2 Cd1 55.501(10) . .
Sb1 Eu2 Cd1 117.111(11) . .
As5 Eu2 Cd1 125.969(8) 7_546 .
Sb5 Eu2 Cd1 125.969(8) 7_546 .
As5 Eu2 Cd1 125.969(8) 7_556 .
Sb5 Eu2 Cd1 125.969(8) 7_556 .
Sb2 Eu2 Sb3 85.339(9) . 7_556
Sb1 Eu2 Sb3 89.380(9) . 7_556
As5 Eu2 Sb3 176.650(11) 7_546 7_556
Sb5 Eu2 Sb3 176.650(11) 7_546 7_556
As5 Eu2 Sb3 89.381(6) 7_556 7_556
Sb5 Eu2 Sb3 89.381(6) 7_556 7_556
Cd1 Eu2 Sb3 50.808(6) . 7_556
Sb2 Eu2 Sb3 85.339(9) . 7_546
Sb1 Eu2 Sb3 89.380(9) . 7_546
As5 Eu2 Sb3 89.381(6) 7_546 7_546
Sb5 Eu2 Sb3 89.381(6) 7_546 7_546
As5 Eu2 Sb3 176.650(11) 7_556 7_546
Sb5 Eu2 Sb3 176.650(11) 7_556 7_546
Cd1 Eu2 Sb3 50.808(6) . 7_546
Sb3 Eu2 Sb3 88.624(10) 7_556 7_546
Sb2 Eu2 Cd2 44.941(6) . 7_556
Sb1 Eu2 Cd2 138.470(6) . 7_556
As5 Eu2 Cd2 102.095(9) 7_546 7_556
Sb5 Eu2 Cd2 102.095(9) 7_546 7_556
As5 Eu2 Cd2 48.244(8) 7_556 7_556
Sb5 Eu2 Cd2 48.244(8) 7_556 7_556
Cd1 Eu2 Cd2 84.151(9) . 7_556
Sb3 Eu2 Cd2 77.116(7) 7_556 7_556
Sb3 Eu2 Cd2 128.594(10) 7_546 7_556
As2 Eu3 Sb2 0.000(12) 1_554 1_554
As2 Eu3 Sb1 174.017(12) 1_554 .
Sb2 Eu3 Sb1 174.017(12) 1_554 .
As2 Eu3 Sb6 90.937(9) 1_554 3_455
Sb2 Eu3 Sb6 90.937(9) 1_554 3_455
Sb1 Eu3 Sb6 93.385(9) . 3_455
As2 Eu3 Sb6 90.937(9) 1_554 3_445
Sb2 Eu3 Sb6 90.937(9) 1_554 3_445
Sb1 Eu3 Sb6 93.385(9) . 3_445
Sb6 Eu3 Sb6 87.442(10) 3_455 3_445
As2 Eu3 Sb4 87.751(9) 1_554 7_545
Sb2 Eu3 Sb4 87.751(9) 1_554 7_545
Sb1 Eu3 Sb4 87.879(9) . 7_545
Sb6 Eu3 Sb4 178.554(11) 3_455 7_545
Sb6 Eu3 Sb4 93.186(6) 3_445 7_545
As2 Eu3 Sb4 87.751(9) 1_554 7
Sb2 Eu3 Sb4 87.751(9) 1_554 7
Sb1 Eu3 Sb4 87.879(9) . 7
Sb6 Eu3 Sb4 93.186(6) 3_455 7
Sb6 Eu3 Sb4 178.554(11) 3_445 7
Sb4 Eu3 Sb4 86.156(9) 7_545 7
As2 Eu3 Cd2 44.626(6) 1_554 7_545
Sb2 Eu3 Cd2 44.626(6) 1_554 7_545
Sb1 Eu3 Cd2 132.060(8) . 7_545
Sb6 Eu3 Cd2 133.617(10) 3_455 7_545
Sb6 Eu3 Cd2 81.905(7) 3_445 7_545
Sb4 Eu3 Cd2 45.274(8) 7_545 7_545
Sb4 Eu3 Cd2 96.727(9) 7 7_545
As2 Eu3 Cd2 44.626(6) 1_554 7
Sb2 Eu3 Cd2 44.626(6) 1_554 7
Sb1 Eu3 Cd2 132.060(8) . 7
Sb6 Eu3 Cd2 81.905(7) 3_455 7
Sb6 Eu3 Cd2 133.617(10) 3_445 7
Sb4 Eu3 Cd2 96.727(9) 7_545 7
Sb4 Eu3 Cd2 45.274(8) 7 7
Cd2 Eu3 Cd2 73.871(8) 7_545 7
As2 Eu3 Eu4 131.871(11) 1_554 .
Sb2 Eu3 Eu4 131.871(11) 1_554 .
Sb1 Eu3 Eu4 54.112(8) . .
Sb6 Eu3 Eu4 56.705(6) 3_455 .
Sb6 Eu3 Eu4 56.705(6) 3_445 .
Sb4 Eu3 Eu4 124.702(7) 7_545 .
Sb4 Eu3 Eu4 124.702(7) 7 .
Cd2 Eu3 Eu4 138.242(6) 7_545 .
Cd2 Eu3 Eu4 138.242(6) 7 .
As2 Eu3 Eu6 121.080(10) 1_554 .
Sb2 Eu3 Eu6 121.080(10) 1_554 .
Sb1 Eu3 Eu6 52.937(7) . .
Sb6 Eu3 Eu6 127.616(7) 3_455 .
Sb6 Eu3 Eu6 127.616(7) 3_445 .
Sb4 Eu3 Eu6 52.814(6) 7_545 .
Sb4 Eu3 Eu6 52.814(6) 7 .
Cd2 Eu3 Eu6 93.199(7) 7_545 .
Cd2 Eu3 Eu6 93.199(7) 7 .
Eu4 Eu3 Eu6 107.049(7) . .
Sb1 Eu4 Sb3 175.379(12) . .
Sb1 Eu4 Sb3 87.138(9) . 7_556
Sb3 Eu4 Sb3 89.544(9) . 7_556
Sb1 Eu4 Sb3 87.138(9) . 7_546
Sb3 Eu4 Sb3 89.544(9) . 7_546
Sb3 Eu4 Sb3 88.191(10) 7_556 7_546
Sb1 Eu4 Sb6 90.499(8) . 3_445
Sb3 Eu4 Sb6 92.936(8) . 3_445
Sb3 Eu4 Sb6 176.777(10) 7_556 3_445
Sb3 Eu4 Sb6 93.883(6) 7_546 3_445
Sb1 Eu4 Sb6 90.499(8) . 3_455
Sb3 Eu4 Sb6 92.936(8) . 3_455
Sb3 Eu4 Sb6 93.883(6) 7_556 3_455
Sb3 Eu4 Sb6 176.777(10) 7_546 3_455
Sb6 Eu4 Sb6 83.941(9) 3_445 3_455
Sb1 Eu4 Cd1 133.158(7) . 7_556
Sb3 Eu4 Cd1 48.903(6) . 7_556
Sb3 Eu4 Cd1 77.877(8) 7_556 7_556
Sb3 Eu4 Cd1 135.494(11) 7_546 7_556
Sb6 Eu4 Cd1 102.242(9) 3_445 7_556
Sb6 Eu4 Cd1 47.532(8) 3_455 7_556
Sb1 Eu4 Cd1 133.158(7) . 7_546
Sb3 Eu4 Cd1 48.903(6) . 7_546
Sb3 Eu4 Cd1 135.494(11) 7_556 7_546
Sb3 Eu4 Cd1 77.877(7) 7_546 7_546
Sb6 Eu4 Cd1 47.532(8) 3_445 7_546
Sb6 Eu4 Cd1 102.242(9) 3_455 7_546
Cd1 Eu4 Cd1 83.111(10) 7_556 7_546
Sb1 Eu4 Cd1 101.509(10) . .
Sb3 Eu4 Cd1 73.869(9) . .
Sb3 Eu4 Cd1 46.205(6) 7_556 .
Sb3 Eu4 Cd1 46.205(6) 7_546 .
Sb6 Eu4 Cd1 136.615(5) 3_445 .
Sb6 Eu4 Cd1 136.615(5) 3_455 .
Cd1 Eu4 Cd1 99.259(9) 7_556 .
Cd1 Eu4 Cd1 99.259(8) 7_546 .
Sb1 Eu4 Eu3 52.953(8) . .
Sb3 Eu4 Eu3 131.668(10) . .
Sb3 Eu4 Eu3 122.802(7) 7_556 .
Sb3 Eu4 Eu3 122.802(7) 7_546 .
Sb6 Eu4 Eu3 53.976(6) 3_445 .
Sb6 Eu4 Eu3 53.976(6) 3_455 .
Cd1 Eu4 Eu3 99.780(8) 7_556 .
Cd1 Eu4 Eu3 99.780(8) 7_546 .
Cd1 Eu4 Eu3 154.462(10) . .
Sb1 Eu4 Eu2 51.306(8) . .
Sb3 Eu4 Eu2 124.073(10) . .
Sb3 Eu4 Eu2 53.815(6) 7_556 .
Sb3 Eu4 Eu2 53.815(6) 7_546 .
Sb6 Eu4 Eu2 125.852(7) 3_445 .
Sb6 Eu4 Eu2 125.852(7) 3_455 .
Cd1 Eu4 Eu2 131.643(7) 7_556 .
Cd1 Eu4 Eu2 131.643(7) 7_546 .
Cd1 Eu4 Eu2 50.204(7) . .
Eu3 Eu4 Eu2 104.259(8) . .
As2 Eu5 Sb2 0.00(2) 7_556 7_556
As2 Eu5 As2 95.157(12) 7_556 7_546
Sb2 Eu5 As2 95.157(12) 7_556 7_546
As2 Eu5 Sb2 95.157(12) 7_556 7_546
Sb2 Eu5 Sb2 95.157(12) 7_556 7_546
As2 Eu5 Sb2 0.000(11) 7_546 7_546
As2 Eu5 Sb6 161.184(12) 7_556 3_445
Sb2 Eu5 Sb6 161.184(12) 7_556 3_445
As2 Eu5 Sb6 85.475(7) 7_546 3_445
Sb2 Eu5 Sb6 85.475(7) 7_546 3_445
As2 Eu5 Sb6 85.475(7) 7_556 3_455
Sb2 Eu5 Sb6 85.475(7) 7_556 3_455
As2 Eu5 Sb6 161.184(12) 7_546 3_455
Sb2 Eu5 Sb6 161.184(12) 7_546 3_455
Sb6 Eu5 Sb6 87.985(10) 3_445 3_455
As2 Eu5 Cd1 54.812(9) 7_556 7_556
Sb2 Eu5 Cd1 54.812(9) 7_556 7_556
As2 Eu5 Cd1 116.397(11) 7_546 7_556
Sb2 Eu5 Cd1 116.397(11) 7_546 7_556
Sb6 Eu5 Cd1 108.192(10) 3_445 7_556
Sb6 Eu5 Cd1 49.585(8) 3_455 7_556
As2 Eu5 Cd1 116.397(11) 7_556 7_546
Sb2 Eu5 Cd1 116.397(11) 7_556 7_546
As2 Eu5 Cd1 54.812(9) 7_546 7_546
Sb2 Eu5 Cd1 54.812(9) 7_546 7_546
Sb6 Eu5 Cd1 49.585(8) 3_445 7_546
Sb6 Eu5 Cd1 108.192(10) 3_455 7_546
Cd1 Eu5 Cd1 87.491(11) 7_556 7_546
As2 Eu5 Sb6 89.180(9) 7_556 5_655
Sb2 Eu5 Sb6 89.180(9) 7_556 5_655
As2 Eu5 Sb6 89.180(9) 7_546 5_655
Sb2 Eu5 Sb6 89.180(9) 7_546 5_655
Sb6 Eu5 Sb6 109.636(8) 3_445 5_655
Sb6 Eu5 Sb6 109.636(8) 3_455 5_655
Cd1 Eu5 Sb6 135.526(6) 7_556 5_655
Cd1 Eu5 Sb6 135.526(6) 7_546 5_655
As2 Eu5 Cd2 47.695(6) 7_556 .
Sb2 Eu5 Cd2 47.695(6) 7_556 .
As2 Eu5 Cd2 47.695(6) 7_546 .
Sb2 Eu5 Cd2 47.695(6) 7_546 .
Sb6 Eu5 Cd2 131.543(7) 3_445 .
Sb6 Eu5 Cd2 131.543(6) 3_455 .
Cd1 Eu5 Cd2 87.155(9) 7_556 .
Cd1 Eu5 Cd2 87.155(9) 7_546 .
Sb6 Eu5 Cd2 84.960(10) 5_655 .
As2 Eu5 Eu5 142.596(13) 7_556 7_545
Sb2 Eu5 Eu5 142.596(13) 7_556 7_545
As2 Eu5 Eu5 85.417(7) 7_546 7_545
Sb2 Eu5 Eu5 85.417(7) 7_546 7_545
Sb6 Eu5 Eu5 56.220(7) 3_445 7_545
Sb6 Eu5 Eu5 105.461(11) 3_455 7_545
Cd1 Eu5 Eu5 153.623(13) 7_556 7_545
Cd1 Eu5 Eu5 94.415(6) 7_546 7_545
Sb6 Eu5 Eu5 53.416(7) 5_655 7_545
Cd2 Eu5 Eu5 119.202(10) . 7_545
As2 Eu5 Eu5 85.417(7) 7_556 7
Sb2 Eu5 Eu5 85.417(7) 7_556 7
As2 Eu5 Eu5 142.596(13) 7_546 7
Sb2 Eu5 Eu5 142.596(13) 7_546 7
Sb6 Eu5 Eu5 105.461(11) 3_445 7
Sb6 Eu5 Eu5 56.220(7) 3_455 7
Cd1 Eu5 Eu5 94.415(6) 7_556 7
Cd1 Eu5 Eu5 153.623(13) 7_546 7
Sb6 Eu5 Eu5 53.416(7) 5_655 7
Cd2 Eu5 Eu5 119.201(10) . 7
Eu5 Eu5 Eu5 72.621(9) 7_545 7
As1 Eu6 Sb1 0.000(16) 5 5
As1 Eu6 Sb1 180.0 5 .
Sb1 Eu6 Sb1 180.0 5 .
As1 Eu6 Sb4 91.329(7) 5 7
Sb1 Eu6 Sb4 91.329(7) 5 7
Sb1 Eu6 Sb4 88.671(7) . 7
As1 Eu6 Sb4 88.671(7) 5 3_445
Sb1 Eu6 Sb4 88.671(7) 5 3_445
Sb1 Eu6 Sb4 91.329(7) . 3_445
Sb4 Eu6 Sb4 180.000(11) 7 3_445
As1 Eu6 Sb4 91.329(7) 5 7_545
Sb1 Eu6 Sb4 91.329(7) 5 7_545
Sb1 Eu6 Sb4 88.671(7) . 7_545
Sb4 Eu6 Sb4 88.830(8) 7 7_545
Sb4 Eu6 Sb4 91.170(8) 3_445 7_545
As1 Eu6 Sb4 88.671(7) 5 3_455
Sb1 Eu6 Sb4 88.671(7) 5 3_455
Sb1 Eu6 Sb4 91.329(7) . 3_455
Sb4 Eu6 Sb4 91.170(8) 7 3_455
Sb4 Eu6 Sb4 88.830(8) 3_445 3_455
Sb4 Eu6 Sb4 180.000(11) 7_545 3_455
As1 Eu6 Cd3 45.354(5) 5 7_545
Sb1 Eu6 Cd3 45.354(5) 5 7_545
Sb1 Eu6 Cd3 134.646(5) . 7_545
Sb4 Eu6 Cd3 102.539(7) 7 7_545
Sb4 Eu6 Cd3 77.461(7) 3_445 7_545
Sb4 Eu6 Cd3 48.554(8) 7_545 7_545
Sb4 Eu6 Cd3 131.446(8) 3_455 7_545
As1 Eu6 Cd3 134.646(5) 5 3_455
Sb1 Eu6 Cd3 134.646(5) 5 3_455
Sb1 Eu6 Cd3 45.354(5) . 3_455
Sb4 Eu6 Cd3 77.461(7) 7 3_455
Sb4 Eu6 Cd3 102.539(7) 3_445 3_455
Sb4 Eu6 Cd3 131.446(8) 7_545 3_455
Sb4 Eu6 Cd3 48.554(8) 3_455 3_455
Cd3 Eu6 Cd3 180.000(9) 7_545 3_455
As1 Eu6 Cd3 45.354(5) 5 7
Sb1 Eu6 Cd3 45.354(5) 5 7
Sb1 Eu6 Cd3 134.646(5) . 7
Sb4 Eu6 Cd3 48.554(8) 7 7
Sb4 Eu6 Cd3 131.446(8) 3_445 7
Sb4 Eu6 Cd3 102.539(7) 7_545 7
Sb4 Eu6 Cd3 77.461(7) 3_455 7
Cd3 Eu6 Cd3 77.805(8) 7_545 7
Cd3 Eu6 Cd3 102.195(8) 3_455 7
As1 Eu6 Cd3 134.646(5) 5 3_445
Sb1 Eu6 Cd3 134.646(5) 5 3_445
Sb1 Eu6 Cd3 45.354(5) . 3_445
Sb4 Eu6 Cd3 131.446(8) 7 3_445
Sb4 Eu6 Cd3 48.554(8) 3_445 3_445
Sb4 Eu6 Cd3 77.461(7) 7_545 3_445
Sb4 Eu6 Cd3 102.539(7) 3_455 3_445
Cd3 Eu6 Cd3 102.195(8) 7_545 3_445
Cd3 Eu6 Cd3 77.805(8) 3_455 3_445
Cd3 Eu6 Cd3 180.000(12) 7 3_445
Cd3 Sb1 Cd3 117.378(18) 3_445 3_455
Cd3 Sb1 Eu2 83.007(11) 3_445 .
Cd3 Sb1 Eu2 83.007(11) 3_455 .
Cd3 Sb1 Eu3 111.969(11) 3_445 .
Cd3 Sb1 Eu3 111.969(11) 3_455 .
Eu2 Sb1 Eu3 147.505(13) . .
Cd3 Sb1 Eu6 75.446(10) 3_445 .
Cd3 Sb1 Eu6 75.446(10) 3_455 .
Eu2 Sb1 Eu6 137.532(12) . .
Eu3 Sb1 Eu6 74.963(9) . .
Cd3 Sb1 Eu4 117.040(10) 3_445 .
Cd3 Sb1 Eu4 117.040(10) 3_455 .
Eu2 Sb1 Eu4 74.570(9) . .
Eu3 Sb1 Eu4 72.935(9) . .
Eu6 Sb1 Eu4 147.898(12) . .
Cd2 Sb2 Cd2 115.621(18) 7_546 7_556
Cd2 Sb2 Cd1 112.580(11) 7_546 .
Cd2 Sb2 Cd1 112.580(11) 7_556 .
Cd2 Sb2 Eu5 168.319(14) 7_546 7_556
Cd2 Sb2 Eu5 74.326(8) 7_556 7_556
Cd1 Sb2 Eu5 66.201(9) . 7_556
Cd2 Sb2 Eu5 74.326(8) 7_546 7_546
Cd2 Sb2 Eu5 168.319(15) 7_556 7_546
Cd1 Sb2 Eu5 66.201(9) . 7_546
Eu5 Sb2 Eu5 95.155(12) 7_556 7_546
Cd2 Sb2 Eu3 81.615(11) 7_546 1_556
Cd2 Sb2 Eu3 81.615(11) 7_556 1_556
Cd1 Sb2 Eu3 149.768(15) . 1_556
Eu5 Sb2 Eu3 94.385(10) 7_556 1_556
Eu5 Sb2 Eu3 94.385(10) 7_546 1_556
Cd2 Sb2 Eu2 80.519(11) 7_546 .
Cd2 Sb2 Eu2 80.519(11) 7_556 .
Cd1 Sb2 Eu2 64.130(11) . .
Eu5 Sb2 Eu2 108.080(10) 7_556 .
Eu5 Sb2 Eu2 108.080(10) 7_546 .
Eu3 Sb2 Eu2 146.103(14) 1_556 .
Cd1 Sb3 Cd1 110.195(16) 7_546 7_556
Cd1 Sb3 Eu2 134.645(14) 7_546 7_556
Cd1 Sb3 Eu2 63.699(8) 7_556 7_556
Cd1 Sb3 Eu2 63.699(8) 7_546 7_546
Cd1 Sb3 Eu2 134.645(14) 7_556 7_546
Eu2 Sb3 Eu2 88.621(10) 7_556 7_546
Cd1 Sb3 Eu4 68.703(9) 7_546 .
Cd1 Sb3 Eu4 68.703(9) 7_556 .
Eu2 Sb3 Eu4 131.944(6) 7_556 .
Eu2 Sb3 Eu4 131.944(6) 7_546 .
Cd1 Sb3 Eu4 153.011(14) 7_546 7_556
Cd1 Sb3 Eu4 75.505(8) 7_556 7_556
Eu2 Sb3 Eu4 72.064(6) 7_556 7_556
Eu2 Sb3 Eu4 131.623(12) 7_546 7_556
Eu4 Sb3 Eu4 90.456(9) . 7_556
Cd1 Sb3 Eu4 75.505(8) 7_546 7_546
Cd1 Sb3 Eu4 153.011(14) 7_556 7_546
Eu2 Sb3 Eu4 131.623(12) 7_556 7_546
Eu2 Sb3 Eu4 72.064(6) 7_546 7_546
Eu4 Sb3 Eu4 90.456(9) . 7_546
Eu4 Sb3 Eu4 88.192(10) 7_556 7_546
Cd2 Sb4 Cd3 114.232(15) . .
Cd2 Sb4 Eu1 67.034(9) . 7_556
Cd3 Sb4 Eu1 67.584(9) . 7_556
Cd2 Sb4 Eu1 67.034(9) . 7_546
Cd3 Sb4 Eu1 67.584(9) . 7_546
Eu1 Sb4 Eu1 89.446(10) 7_556 7_546
Cd2 Sb4 Eu6 135.582(4) . 3
Cd3 Sb4 Eu6 72.564(8) . 3
Eu1 Sb4 Eu6 77.408(5) 7_556 3
Eu1 Sb4 Eu6 140.080(11) 7_546 3
Cd2 Sb4 Eu6 135.582(4) . 3_545
Cd3 Sb4 Eu6 72.564(8) . 3_545
Eu1 Sb4 Eu6 140.080(11) 7_556 3_545
Eu1 Sb4 Eu6 77.408(5) 7_546 3_545
Eu6 Sb4 Eu6 88.830(8) 3 3_545
Cd2 Sb4 Eu3 76.078(9) . 7_545
Cd3 Sb4 Eu3 136.689(5) . 7_545
Eu1 Sb4 Eu3 142.772(12) 7_556 7_545
Eu1 Sb4 Eu3 80.504(6) 7_546 7_545
Eu6 Sb4 Eu3 130.902(11) 3 7_545
Eu6 Sb4 Eu3 72.469(6) 3_545 7_545
Cd2 Sb4 Eu3 76.077(9) . 7
Cd3 Sb4 Eu3 136.689(5) . 7
Eu1 Sb4 Eu3 80.504(6) 7_556 7
Eu1 Sb4 Eu3 142.772(12) 7_546 7
Eu6 Sb4 Eu3 72.469(6) 3 7
Eu6 Sb4 Eu3 130.902(11) 3_545 7
Eu3 Sb4 Eu3 86.157(9) 7_545 7
As5 Sb5 Sb5 0.000(13) 5_656 5_656
As5 Sb5 Cd2 107.373(18) 5_656 .
Sb5 Sb5 Cd2 107.373(18) 5_656 .
As5 Sb5 Cd3 112.032(18) 5_656 5_656
Sb5 Sb5 Cd3 112.032(18) 5_656 5_656
Cd2 Sb5 Cd3 140.595(15) . 5_656
As5 Sb5 Eu2 133.733(5) 5_656 7_546
Sb5 Sb5 Eu2 133.733(5) 5_656 7_546
Cd2 Sb5 Eu2 76.931(9) . 7_546
Cd3 Sb5 Eu2 76.103(9) 5_656 7_546
As5 Sb5 Eu2 133.733(5) 5_656 7_556
Sb5 Sb5 Eu2 133.733(5) 5_656 7_556
Cd2 Sb5 Eu2 76.931(9) . 7_556
Cd3 Sb5 Eu2 76.103(9) 5_656 7_556
Eu2 Sb5 Eu2 92.485(11) 7_546 7_556
As5 Sb5 Eu1 68.046(10) 5_656 3
Sb5 Sb5 Eu1 68.046(10) 5_656 3
Cd2 Sb5 Eu1 134.439(6) . 3
Cd3 Sb5 Eu1 64.446(8) 5_656 3
Eu2 Sb5 Eu1 140.496(12) 7_546 3
Eu2 Sb5 Eu1 76.750(6) 7_556 3
As5 Sb5 Eu1 68.046(10) 5_656 3_545
Sb5 Sb5 Eu1 68.046(10) 5_656 3_545
Cd2 Sb5 Eu1 134.439(6) . 3_545
Cd3 Sb5 Eu1 64.446(8) 5_656 3_545
Eu2 Sb5 Eu1 76.750(7) 7_546 3_545
Eu2 Sb5 Eu1 140.496(12) 7_556 3_545
Eu1 Sb5 Eu1 87.704(10) 3 3_545
As5 Sb5 Eu1 64.146(10) 5_656 7_546
Sb5 Sb5 Eu1 64.146(10) 5_656 7_546
Cd2 Sb5 Eu1 63.845(8) . 7_546
Cd3 Sb5 Eu1 135.906(6) 5_656 7_546
Eu2 Sb5 Eu1 78.673(6) 7_546 7_546
Eu2 Sb5 Eu1 140.771(12) 7_556 7_546
Eu1 Sb5 Eu1 132.192(10) 3 7_546
Eu1 Sb5 Eu1 74.942(8) 3_545 7_546
As5 Sb5 Eu1 64.146(10) 5_656 7_556
Sb5 Sb5 Eu1 64.146(10) 5_656 7_556
Cd2 Sb5 Eu1 63.845(8) . 7_556
Cd3 Sb5 Eu1 135.906(6) 5_656 7_556
Eu2 Sb5 Eu1 140.771(12) 7_546 7_556
Eu2 Sb5 Eu1 78.673(6) 7_556 7_556
Eu1 Sb5 Eu1 74.942(8) 3 7_556
Eu1 Sb5 Eu1 132.192(10) 3_545 7_556
Eu1 Sb5 Eu1 84.476(9) 7_546 7_556
Cd1 Sb6 Eu5 65.486(9) 5_656 3
Cd1 Sb6 Eu5 65.486(9) 5_656 3_545
Eu5 Sb6 Eu5 87.985(10) 3 3_545
Cd1 Sb6 Eu3 132.659(7) 5_656 3_545
Eu5 Sb6 Eu3 155.351(12) 3 3_545
Eu5 Sb6 Eu3 87.064(6) 3_545 3_545
Cd1 Sb6 Eu3 132.659(7) 5_656 3
Eu5 Sb6 Eu3 87.064(6) 3 3
Eu5 Sb6 Eu3 155.351(12) 3_545 3
Eu3 Sb6 Eu3 87.443(10) 3_545 3
Cd1 Sb6 Eu5 116.933(14) 5_656 5_655
Eu5 Sb6 Eu5 70.364(8) 3 5_655
Eu5 Sb6 Eu5 70.364(8) 3_545 5_655
Eu3 Sb6 Eu5 85.242(8) 3_545 5_655
Eu3 Sb6 Eu5 85.242(8) 3 5_655
Cd1 Sb6 Eu4 66.761(9) 5_656 3
Eu5 Sb6 Eu4 75.058(6) 3 3
Eu5 Sb6 Eu4 132.154(11) 3_545 3
Eu3 Sb6 Eu4 124.838(11) 3_545 3
Eu3 Sb6 Eu4 69.320(7) 3 3
Eu5 Sb6 Eu4 137.776(5) 5_655 3
Cd1 Sb6 Eu4 66.761(9) 5_656 3_545
Eu5 Sb6 Eu4 132.154(11) 3 3_545
Eu5 Sb6 Eu4 75.058(6) 3_545 3_545
Eu3 Sb6 Eu4 69.320(7) 3_545 3_545
Eu3 Sb6 Eu4 124.838(11) 3 3_545
Eu5 Sb6 Eu4 137.776(5) 5_655 3_545
Eu4 Sb6 Eu4 83.940(9) 3 3_545
Sb6 Cd1 Sb3 121.917(9) 5_656 7_546
Sb6 Cd1 Sb3 121.917(9) 5_656 7_556
Sb3 Cd1 Sb3 110.194(16) 7_546 7_556
Sb6 Cd1 Sb2 98.588(15) 5_656 .
Sb3 Cd1 Sb2 97.900(11) 7_546 .
Sb3 Cd1 Sb2 97.900(11) 7_556 .
Sb6 Cd1 Eu2 158.957(16) 5_656 .
Sb3 Cd1 Eu2 65.490(9) 7_546 .
Sb3 Cd1 Eu2 65.490(9) 7_556 .
Sb2 Cd1 Eu2 60.369(11) . .
Sb6 Cd1 Eu5 64.929(9) 5_656 7_556
Sb3 Cd1 Eu5 156.801(15) 7_546 7_556
Sb3 Cd1 Eu5 77.585(7) 7_556 7_556
Sb2 Cd1 Eu5 58.985(8) . 7_556
Eu2 Cd1 Eu5 100.684(10) . 7_556
Sb6 Cd1 Eu5 64.929(9) 5_656 7_546
Sb3 Cd1 Eu5 77.585(7) 7_546 7_546
Sb3 Cd1 Eu5 156.801(15) 7_556 7_546
Sb2 Cd1 Eu5 58.985(8) . 7_546
Eu2 Cd1 Eu5 100.684(10) . 7_546
Eu5 Cd1 Eu5 87.489(11) 7_556 7_546
Sb6 Cd1 Eu4 65.709(9) 5_656 7_556
Sb3 Cd1 Eu4 128.663(14) 7_546 7_556
Sb3 Cd1 Eu4 62.397(8) 7_556 7_556
Sb2 Cd1 Eu4 132.804(8) . 7_556
Eu2 Cd1 Eu4 127.473(8) . 7_556
Eu5 Cd1 Eu4 74.498(7) 7_556 7_556
Eu5 Cd1 Eu4 130.549(12) 7_546 7_556
Sb6 Cd1 Eu4 65.709(9) 5_656 7_546
Sb3 Cd1 Eu4 62.397(8) 7_546 7_546
Sb3 Cd1 Eu4 128.663(14) 7_556 7_546
Sb2 Cd1 Eu4 132.804(8) . 7_546
Eu2 Cd1 Eu4 127.473(8) . 7_546
Eu5 Cd1 Eu4 130.549(12) 7_556 7_546
Eu5 Cd1 Eu4 74.498(7) 7_546 7_546
Eu4 Cd1 Eu4 83.115(10) 7_556 7_546
Sb6 Cd1 Eu4 134.234(14) 5_656 .
Sb3 Cd1 Eu4 58.291(9) 7_546 .
Sb3 Cd1 Eu4 58.291(9) 7_556 .
Sb2 Cd1 Eu4 127.178(13) . .
Eu2 Cd1 Eu4 66.810(9) . .
Eu5 Cd1 Eu4 135.629(6) 7_556 .
Eu5 Cd1 Eu4 135.629(6) 7_546 .
Eu4 Cd1 Eu4 80.741(8) 7_556 .
Eu4 Cd1 Eu4 80.741(8) 7_546 .
As2 Cd2 Sb2 0.00(2) 7_546 7_546
As2 Cd2 As2 115.620(18) 7_546 7_556
Sb2 Cd2 As2 115.620(18) 7_546 7_556
As2 Cd2 Sb2 115.620(18) 7_546 7_556
Sb2 Cd2 Sb2 115.620(18) 7_546 7_556
As2 Cd2 Sb2 0.000(14) 7_556 7_556
As2 Cd2 Sb4 109.235(12) 7_546 .
Sb2 Cd2 Sb4 109.235(12) 7_546 .
As2 Cd2 Sb4 109.235(12) 7_556 .
Sb2 Cd2 Sb4 109.235(12) 7_556 .
As2 Cd2 Sb5 107.547(12) 7_546 .
Sb2 Cd2 Sb5 107.547(12) 7_546 .
As2 Cd2 Sb5 107.547(12) 7_556 .
Sb2 Cd2 Sb5 107.547(12) 7_556 .
Sb4 Cd2 Sb5 107.334(15) . .
As2 Cd2 Eu1 165.159(13) 7_546 7_556
Sb2 Cd2 Eu1 165.159(13) 7_546 7_556
As2 Cd2 Eu1 79.221(8) 7_556 7_556
Sb2 Cd2 Eu1 79.221(8) 7_556 7_556
Sb4 Cd2 Eu1 63.107(8) . 7_556
Sb5 Cd2 Eu1 65.526(8) . 7_556
As2 Cd2 Eu1 79.221(8) 7_546 7_546
Sb2 Cd2 Eu1 79.221(8) 7_546 7_546
As2 Cd2 Eu1 165.159(13) 7_556 7_546
Sb2 Cd2 Eu1 165.159(13) 7_556 7_546
Sb4 Cd2 Eu1 63.107(8) . 7_546
Sb5 Cd2 Eu1 65.526(8) . 7_546
Eu1 Cd2 Eu1 85.938(10) 7_556 7_546
As2 Cd2 Eu5 57.979(9) 7_546 .
Sb2 Cd2 Eu5 57.979(9) 7_546 .
As2 Cd2 Eu5 57.979(9) 7_556 .
Sb2 Cd2 Eu5 57.979(9) 7_556 .
Sb4 Cd2 Eu5 122.643(14) . .
Sb5 Cd2 Eu5 130.023(14) . .
Eu1 Cd2 Eu5 136.744(5) 7_556 .
Eu1 Cd2 Eu5 136.744(5) 7_546 .
As2 Cd2 Eu2 116.469(14) 7_546 7_556
Sb2 Cd2 Eu2 116.469(14) 7_546 7_556
As2 Cd2 Eu2 54.541(9) 7_556 7_556
Sb2 Cd2 Eu2 54.541(9) 7_556 7_556
Sb4 Cd2 Eu2 134.042(8) . 7_556
Sb5 Cd2 Eu2 54.825(8) . 7_556
Eu1 Cd2 Eu2 71.279(7) 7_556 7_556
Eu1 Cd2 Eu2 120.348(11) 7_546 7_556
Eu5 Cd2 Eu2 87.161(9) . 7_556
As2 Cd2 Eu2 54.541(9) 7_546 7_546
Sb2 Cd2 Eu2 54.541(9) 7_546 7_546
As2 Cd2 Eu2 116.469(14) 7_556 7_546
Sb2 Cd2 Eu2 116.469(14) 7_556 7_546
Sb4 Cd2 Eu2 134.042(8) . 7_546
Sb5 Cd2 Eu2 54.825(8) . 7_546
Eu1 Cd2 Eu2 120.348(11) 7_556 7_546
Eu1 Cd2 Eu2 71.279(7) 7_546 7_546
Eu5 Cd2 Eu2 87.161(9) . 7_546
Eu2 Cd2 Eu2 74.614(9) 7_556 7_546
As1 Cd3 Sb1 0.000(16) 3 3
As1 Cd3 As1 117.378(18) 3 3_545
Sb1 Cd3 As1 117.378(18) 3 3_545
As1 Cd3 Sb1 117.378(18) 3 3_545
Sb1 Cd3 Sb1 117.378(18) 3 3_545
As1 Cd3 Sb1 0.000(16) 3_545 3_545
As1 Cd3 Sb4 114.125(10) 3 .
Sb1 Cd3 Sb4 114.125(10) 3 .
As1 Cd3 Sb4 114.125(10) 3_545 .
Sb1 Cd3 Sb4 114.125(10) 3_545 .
As1 Cd3 As5 104.645(11) 3 5_656
Sb1 Cd3 As5 104.645(11) 3 5_656
As1 Cd3 As5 104.645(11) 3_545 5_656
Sb1 Cd3 As5 104.645(11) 3_545 5_656
Sb4 Cd3 As5 99.029(14) . 5_656
As1 Cd3 Sb5 104.645(11) 3 5_656
Sb1 Cd3 Sb5 104.645(11) 3 5_656
As1 Cd3 Sb5 104.645(11) 3_545 5_656
Sb1 Cd3 Sb5 104.645(11) 3_545 5_656
Sb4 Cd3 Sb5 99.029(14) . 5_656
As5 Cd3 Sb5 0.000(11) 5_656 5_656
As1 Cd3 Eu1 161.731(14) 3 7_546
Sb1 Cd3 Eu1 161.731(14) 3 7_546
As1 Cd3 Eu1 78.758(8) 3_545 7_546
Sb1 Cd3 Eu1 78.758(8) 3_545 7_546
Sb4 Cd3 Eu1 61.639(8) . 7_546
As5 Cd3 Eu1 60.722(8) 5_656 7_546
Sb5 Cd3 Eu1 60.722(8) 5_656 7_546
As1 Cd3 Eu1 78.758(8) 3 7_556
Sb1 Cd3 Eu1 78.758(8) 3 7_556
As1 Cd3 Eu1 161.731(14) 3_545 7_556
Sb1 Cd3 Eu1 161.731(14) 3_545 7_556
Sb4 Cd3 Eu1 61.639(8) . 7_556
As5 Cd3 Eu1 60.722(8) 5_656 7_556
Sb5 Cd3 Eu1 60.722(8) 5_656 7_556
Eu1 Cd3 Eu1 84.108(11) 7_546 7_556
As1 Cd3 Eu6 124.126(14) 3 3_545
Sb1 Cd3 Eu6 124.126(14) 3 3_545
As1 Cd3 Eu6 59.200(8) 3_545 3_545
Sb1 Cd3 Eu6 59.200(8) 3_545 3_545
Sb4 Cd3 Eu6 58.882(7) . 3_545
As5 Cd3 Eu6 130.975(8) 5_656 3_545
Sb5 Cd3 Eu6 130.975(8) 5_656 3_545
Eu1 Cd3 Eu6 70.482(6) 7_546 3_545
Eu1 Cd3 Eu6 120.477(11) 7_556 3_545
As1 Cd3 Eu6 59.200(8) 3 3
Sb1 Cd3 Eu6 59.200(8) 3 3
As1 Cd3 Eu6 124.126(14) 3_545 3
Sb1 Cd3 Eu6 124.126(14) 3_545 3
Sb4 Cd3 Eu6 58.882(7) . 3
As5 Cd3 Eu6 130.975(8) 5_656 3
Sb5 Cd3 Eu6 130.975(8) 5_656 3
Eu1 Cd3 Eu6 120.477(11) 7_546 3
Eu1 Cd3 Eu6 70.482(6) 7_556 3
Eu6 Cd3 Eu6 77.805(8) 3_545 3
As1 Cd3 Eu2 53.482(9) 3 3
Sb1 Cd3 Eu2 53.482(9) 3 3
As1 Cd3 Eu2 114.682(13) 3_545 3
Sb1 Cd3 Eu2 114.682(13) 3_545 3
Sb4 Cd3 Eu2 128.350(10) . 3
As5 Cd3 Eu2 52.798(7) 5_656 3
Sb5 Cd3 Eu2 52.798(7) 5_656 3
Eu1 Cd3 Eu2 113.491(11) 7_546 3
Eu1 Cd3 Eu2 66.713(7) 7_556 3
Eu6 Cd3 Eu2 172.602(11) 3_545 3
Eu6 Cd3 Eu2 104.319(4) 3 3

loop_
_geom_bond_atom_site_label_1
_geom_bond_atom_site_label_2
_geom_bond_distance
_geom_bond_site_symmetry_2
Eu1 Sb4 3.3424(3) 7_556
Eu1 Sb4 3.3424(3) 7_546
Eu1 As5 3.3948(3) 3_445
Eu1 Sb5 3.3948(3) 3_445
Eu1 As5 3.3948(3) 3_455
Eu1 Sb5 3.3948(3) 3_455
Eu1 Cd2 3.4507(3) 7_556
Eu1 Cd2 3.4507(3) 7_546
Eu1 As5 3.4989(3) 7_546
Eu1 Sb5 3.4989(3) 7_546
Eu1 As5 3.4989(3) 7_556
Eu1 Sb5 3.4989(3) 7_556
Eu2 Sb2 3.2047(5) .
Eu2 Sb1 3.2134(4) .
Eu2 As5 3.2564(3) 7_546
Eu2 Sb5 3.2564(3) 7_546
Eu2 As5 3.2564(3) 7_556
Eu2 Sb5 3.2564(3) 7_556
Eu2 Cd1 3.3173(4) .
Eu2 Sb3 3.3669(3) 7_556
Eu2 Sb3 3.3669(3) 7_546
Eu2 Cd2 3.8807(4) 7_556
Eu3 As2 3.1910(5) 1_554
Eu3 Sb2 3.1910(5) 1_554
Eu3 Sb1 3.2866(4) .
Eu3 Sb6 3.4030(3) 3_455
Eu3 Sb6 3.4030(3) 3_445
Eu3 Sb4 3.4437(3) 7_545
Eu3 Sb4 3.4436(3) 7
Eu3 Cd2 3.9140(4) 7_545
Eu3 Cd2 3.9140(4) 7
Eu3 Eu4 3.9365(4) .
Eu3 Eu6 4.0225(3) .
Eu4 Sb1 3.3361(4) .
Eu4 Sb3 3.3723(4) .
Eu4 Sb3 3.3800(3) 7_556
Eu4 Sb3 3.3800(3) 7_546
Eu4 Sb6 3.5170(3) 3_445
Eu4 Sb6 3.5170(3) 3_455
Eu4 Cd1 3.5457(3) 7_556
Eu4 Cd1 3.5457(3) 7_546
Eu4 Cd1 3.8466(5) .
Eu5 As2 3.1861(3) 7_556
Eu5 Sb2 3.1861(3) 7_556
Eu5 As2 3.1861(3) 7_546
Eu5 Sb2 3.1861(3) 7_546
Eu5 Sb6 3.3863(3) 3_445
Eu5 Sb6 3.3863(3) 3_455
Eu5 Cd1 3.4015(3) 7_556
Eu5 Cd1 3.4015(3) 7_546
Eu5 Sb6 3.5052(4) 5_655
Eu5 Cd2 3.6181(5) .
Eu5 Eu5 3.9719(4) 7_545
Eu5 Eu5 3.9719(4) 7
Eu6 As1 3.3236(3) 5
Eu6 Sb1 3.3236(3) 5
Eu6 Sb1 3.3237(3) .
Eu6 Sb4 3.3607(2) 7
Eu6 Sb4 3.3607(2) 3_445
Eu6 Sb4 3.3607(2) 7_545
Eu6 Sb4 3.3607(2) 3_455
Eu6 Cd3 3.7452(3) 7_545
Eu6 Cd3 3.7452(3) 3_455
Eu6 Cd3 3.7452(3) 7
Eu6 Cd3 3.7452(3) 3_445
Sb1 Cd3 2.7529(3) 3_445
Sb1 Cd3 2.7529(3) 3_455
Sb2 Cd2 2.7792(3) 7_546
Sb2 Cd2 2.7792(3) 7_556
Sb2 Cd1 3.0384(5) .
Sb2 Eu5 3.1862(3) 7_556
Sb2 Eu5 3.1862(3) 7_546
Sb2 Eu3 3.1909(5) 1_556
Sb3 Cd1 2.8679(3) 7_546
Sb3 Cd1 2.8679(3) 7_556
Sb3 Eu2 3.3670(3) 7_556
Sb3 Eu2 3.3670(3) 7_546
Sb3 Eu4 3.3800(3) 7_556
Sb3 Eu4 3.3800(3) 7_546
Sb4 Cd2 2.8650(5) .
Sb4 Cd3 2.9426(5) .
Sb4 Eu1 3.3424(3) 7_556
Sb4 Eu1 3.3424(3) 7_546
Sb4 Eu6 3.3607(2) 3
Sb4 Eu6 3.3607(2) 3_545
Sb4 Eu3 3.4436(3) 7_545
Sb4 Eu3 3.4436(3) 7
Sb5 As5 2.7950(6) 5_656
Sb5 Sb5 2.7950(6) 5_656
Sb5 Cd2 2.9719(5) .
Sb5 Cd3 3.1817(5) 5_656
Sb5 Eu2 3.2564(3) 7_546
Sb5 Eu2 3.2564(3) 7_556
Sb5 Eu1 3.3949(3) 3
Sb5 Eu1 3.3949(3) 3_545
Sb5 Eu1 3.4989(3) 7_546
Sb5 Eu1 3.4989(3) 7_556
Sb6 Cd1 2.8464(5) 5_656
Sb6 Eu5 3.3863(3) 3
Sb6 Eu5 3.3863(3) 3_545
Sb6 Eu3 3.4030(3) 3_545
Sb6 Eu3 3.4030(3) 3
Sb6 Eu5 3.5052(4) 5_655
Sb6 Eu4 3.5171(3) 3
Sb6 Eu4 3.5171(3) 3_545
Cd1 Sb6 2.8463(5) 5_656
Cd1 Sb3 2.8679(3) 7_546
Cd1 Sb3 2.8679(3) 7_556
Cd1 Eu5 3.4016(3) 7_556
Cd1 Eu5 3.4016(3) 7_546
Cd1 Eu4 3.5455(3) 7_556
Cd1 Eu4 3.5455(3) 7_546
Cd2 As2 2.7792(3) 7_546
Cd2 Sb2 2.7792(3) 7_546
Cd2 As2 2.7792(3) 7_556
Cd2 Sb2 2.7792(3) 7_556
Cd2 Eu1 3.4507(3) 7_556
Cd2 Eu1 3.4507(3) 7_546
Cd2 Eu2 3.8807(4) 7_556
Cd2 Eu2 3.8806(4) 7_546
Cd3 As1 2.7529(3) 3
Cd3 Sb1 2.7529(3) 3
Cd3 As1 2.7529(3) 3_545
Cd3 Sb1 2.7529(3) 3_545
Cd3 As5 3.1817(5) 5_656
Cd3 Sb5 3.1817(5) 5_656
Cd3 Eu1 3.5114(4) 7_546
Cd3 Eu1 3.5114(4) 7_556
Cd3 Eu6 3.7452(3) 3_545
Cd3 Eu6 3.7452(3) 3
Cd3 Eu2 3.9687(4) 3
